data_7121990
loop_
_publ_author_name
'Mitsuhashi, Ryoji'
'Pedersen, Kasper S.'
'Ueda, Takaaki'
'Suzuki, Takayoshi'
'Bendix, Jesper'
'Mikuriya, Masahiro'

_publ_section_title
;
 Field-induced single-molecule magnet behavior in ideal trigonal
 antiprismatic cobalt(ii) complexes: precise geometrical control by a
 hydrogen-bonded rigid metalloligand.
;
_journal_issue 64
_journal_name_full 'Chemical communications (Cambridge, England)'
_journal_page_first 8869
_journal_page_last 8872
_journal_paper_doi 10.1039/c8cc04756a
_journal_volume 54
_journal_year 2018
_chemical_formula_moiety 'C54 H54 Co3 N12 O6, 2(Br), 2(C H4 O)'
_chemical_formula_sum 'C56 H62 Br2 Co3 N12 O8'
_chemical_formula_weight 1367.78
_space_group_crystal_system trigonal
_space_group_IT_number 167
_space_group_name_Hall '-R 3 2"c'
_space_group_name_H-M_alt 'R -3 c :H'
_symmetry_space_group_name_Hall '-R 3 2"c'
_symmetry_space_group_name_H-M 'R -3 c :H'
_atom_sites_solution_hydrogens mixed
_audit_creation_method SHELXL-2014/7
_audit_update_record
;
2018-06-09 deposited with the CCDC.
2018-07-17 downloaded from the CCDC.
;
_cell_angle_alpha 90
_cell_angle_beta 90
_cell_angle_gamma 120
_cell_formula_units_Z 6
_cell_length_a 11.0654(11)
_cell_length_b 11.0654(11)
_cell_length_c 87.132(9)
_cell_measurement_reflns_used 2235
_cell_measurement_temperature 90(2)
_cell_measurement_theta_max 28.01
_cell_measurement_theta_min 2.18
_cell_volume 9239.4(16)
_computing_cell_refinement 'Bruker SAINT'
_computing_data_collection 'Bruker APEX'
_computing_data_reduction 'Bruker SAINT'
_computing_molecular_graphics 'Yadokari-XG 2009 (Wakita,Nemoto et al., 2009)'
_computing_publication_material 'SHELXL-2014/7 (Sheldrick, 2014)'
_computing_structure_refinement 'SHELXL-2014/7 (Sheldrick, 2014)'
_computing_structure_solution 'SHELXT 2014/5 (Sheldrick, 2014)'
_diffrn_ambient_temperature 90(2)
_diffrn_measured_fraction_theta_full 0.996
_diffrn_measured_fraction_theta_max 0.990
_diffrn_measurement_device_type 'Bruker APEX CCD'
_diffrn_measurement_method '\f and \w scans'
_diffrn_radiation_type MoK\a
_diffrn_radiation_wavelength 0.71073
_diffrn_reflns_av_R_equivalents 0.0760
_diffrn_reflns_av_unetI/netI 0.0505
_diffrn_reflns_Laue_measured_fraction_full 0.996
_diffrn_reflns_Laue_measured_fraction_max 0.990
_diffrn_reflns_limit_h_max 14
_diffrn_reflns_limit_h_min -11
_diffrn_reflns_limit_k_max 14
_diffrn_reflns_limit_k_min -14
_diffrn_reflns_limit_l_max 104
_diffrn_reflns_limit_l_min -116
_diffrn_reflns_number 18737
_diffrn_reflns_point_group_measured_fraction_full 0.996
_diffrn_reflns_point_group_measured_fraction_max 0.990
_diffrn_reflns_theta_full 25.242
_diffrn_reflns_theta_max 28.484
_diffrn_reflns_theta_min 2.831
_exptl_absorpt_coefficient_mu 2.157
_exptl_absorpt_correction_T_max 0.938
_exptl_absorpt_correction_T_min 0.626
_exptl_absorpt_correction_type multi-scan
_exptl_absorpt_process_details SADABS
_exptl_crystal_colour brown
_exptl_crystal_density_diffrn 1.475
_exptl_crystal_description platelet
_exptl_crystal_F_000 4182
_exptl_crystal_size_max 0.240
_exptl_crystal_size_mid 0.220
_exptl_crystal_size_min 0.030
_refine_diff_density_max 0.857
_refine_diff_density_min -0.967
_refine_diff_density_rms 0.108
_refine_ls_extinction_method none
_refine_ls_goodness_of_fit_ref 1.224
_refine_ls_hydrogen_treatment mixed
_refine_ls_matrix_type full
_refine_ls_number_parameters 135
_refine_ls_number_reflns 2589
_refine_ls_number_restraints 0
_refine_ls_restrained_S_all 1.224
_refine_ls_R_factor_all 0.1060
_refine_ls_R_factor_gt 0.0766
_refine_ls_shift/su_max 0.002
_refine_ls_shift/su_mean 0.000
_refine_ls_structure_factor_coef Fsqd
_refine_ls_weighting_details 'w=1/[\s^2^(Fo^2^)+(0.0370P)^2^+106.5615P] where P=(Fo^2^+2Fc^2^)/3'
_refine_ls_weighting_scheme calc
_refine_ls_wR_factor_gt 0.1360
_refine_ls_wR_factor_ref 0.1459
_reflns_Friedel_coverage 0.000
_reflns_number_gt 1878
_reflns_number_total 2589
_reflns_threshold_expression 'I > 2\s(I)'
_cod_data_source_file c8cc04756a2.cif
_cod_data_source_block 0721171m_0m_sq
_cod_depositor_comments 'Adding full bibliography for 7121989--7121991.cif.'
_cod_original_cell_volume 9239(2)
_cod_database_code 7121990
_shelx_shelxl_version_number 2014/7
_shelx_space_group_comment
;
The symmetry employed for this shelxl refinement is uniquely defined
by the following loop, which should always be used as a source of
symmetry information in preference to the above space-group names.
They are only intended as comments.
;
_shelx_estimated_absorpt_t_min 0.626
_shelx_estimated_absorpt_t_max 0.938

loop_
_space_group_symop_operation_xyz
'x, y, z'
'-y, x-y, z'
'-x+y, -x, z'
'x-y, -y, -z+1/2'
'-x, -x+y, -z+1/2'
'y, x, -z+1/2'
'x+2/3, y+1/3, z+1/3'
'-y+2/3, x-y+1/3, z+1/3'
'-x+y+2/3, -x+1/3, z+1/3'
'x-y+2/3, -y+1/3, -z+5/6'
'-x+2/3, -x+y+1/3, -z+5/6'
'y+2/3, x+1/3, -z+5/6'
'x+1/3, y+2/3, z+2/3'
'-y+1/3, x-y+2/3, z+2/3'
'-x+y+1/3, -x+2/3, z+2/3'
'x-y+1/3, -y+2/3, -z+7/6'
'-x+1/3, -x+y+2/3, -z+7/6'
'y+1/3, x+2/3, -z+7/6'
'-x, -y, -z'
'y, -x+y, -z'
'x-y, x, -z'
'-x+y, y, z-1/2'
'x, x-y, z-1/2'
'-y, -x, z-1/2'
'-x+2/3, -y+1/3, -z+1/3'
'y+2/3, -x+y+1/3, -z+1/3'
'x-y+2/3, x+1/3, -z+1/3'
'-x+y+2/3, y+1/3, z-1/6'
'x+2/3, x-y+1/3, z-1/6'
'-y+2/3, -x+1/3, z-1/6'
'-x+1/3, -y+2/3, -z+2/3'
'y+1/3, -x+y+2/3, -z+2/3'
'x-y+1/3, x+2/3, -z+2/3'
'-x+y+1/3, y+2/3, z+1/6'
'x+1/3, x-y+2/3, z+1/6'
'-y+1/3, -x+2/3, z+1/6'

loop_
_atom_site_label
_atom_site_type_symbol
_atom_site_fract_x
_atom_site_fract_y
_atom_site_fract_z
_atom_site_U_iso_or_equiv
_atom_site_adp_type
_atom_site_occupancy
_atom_site_site_symmetry_order
_atom_site_calc_flag
_atom_site_refinement_flags_posn
_atom_site_refinement_flags_adp
_atom_site_refinement_flags_occupancy
_atom_site_disorder_assembly
_atom_site_disorder_group
Co1 Co 1.0000 1.0000 0.53157(2) 0.0161(2) Uani 1 3 d S T P . .
Co2 Co 1.0000 1.0000 0.5000 0.0146(3) Uani 1 6 d S T P . .
Br1 Br 0.3333 0.6667 0.57207(2) 0.0235(2) Uani 1 3 d S T P . .
O1 O 0.8992(3) 1.0466(3) 0.51722(3) 0.0142(7) Uani 1 1 d . . . . .
C1 C 0.7754(5) 1.0359(4) 0.51937(5) 0.0159(9) Uani 1 1 d . . . . .
C2 C 0.7381(5) 1.1133(5) 0.50987(6) 0.0195(10) Uani 1 1 d . . . . .
H2 H 0.7999 1.1688 0.5019 0.023 Uiso 1 1 calc R U . . .
C3 C 0.6129(5) 1.1109(5) 0.51177(6) 0.0244(11) Uani 1 1 d . . . . .
H3 H 0.5896 1.1651 0.5052 0.029 Uiso 1 1 calc R U . . .
C4 C 0.5211(6) 1.0292(5) 0.52323(6) 0.0283(11) Uani 1 1 d . . . . .
H4 H 0.4356 1.0285 0.5246 0.034 Uiso 1 1 calc R U . . .
C5 C 0.5532(5) 0.9502(5) 0.53249(6) 0.0237(11) Uani 1 1 d . . . . .
H5 H 0.4885 0.8933 0.5401 0.028 Uiso 1 1 calc R U . . .
C6 C 0.6805(5) 0.9512(5) 0.53097(5) 0.0191(10) Uani 1 1 d . . . . .
C7 C 0.7136(5) 0.8698(5) 0.54135(5) 0.0181(9) Uani 1 1 d . . . . .
N1 N 0.6167(5) 0.7671(4) 0.55025(5) 0.0231(9) Uani 1 1 d . . . . .
C8 C 0.6840(6) 0.7242(6) 0.56163(6) 0.0317(13) Uani 1 1 d . . . . .
H8 H 0.6362 0.6214 0.5626 0.038 Uiso 1 1 calc R U . . .
H8A H 0.6868 0.7652 0.5718 0.038 Uiso 1 1 calc R U . . .
C9 C 0.8290(5) 0.7825(5) 0.55498(6) 0.0219(10) Uani 1 1 d . . . . .
H9 H 0.9011 0.8285 0.5630 0.026 Uiso 1 1 calc R U . . .
H9A H 0.8404 0.7079 0.5501 0.026 Uiso 1 1 calc R U . . .
N2 N 0.8384(4) 0.8852(4) 0.54337(4) 0.0174(8) Uani 1 1 d . . . . .
O2 O 0.6678(13) 0.3959(13) 0.60467(15) 0.043(3) Uani 0.3333 1 d . . P A -1
H2A H 0.7506 0.4526 0.6022 0.064 Uiso 0.3333 1 calc R U P A -1
C10 C 0.6667 0.3333 0.61775(13) 0.063(4) Uani 1 3 d S T P . .
H10 H 0.7431 0.3127 0.6177 0.095 Uiso 0.3333 1 calc R U P A .
H10A H 0.5775 0.2462 0.6188 0.095 Uiso 0.3333 1 calc R U P . .
H10B H 0.6786 0.3950 0.6264 0.095 Uiso 0.3333 1 calc R U P . .
H10C H 0.551(5) 0.765(5) 0.5530(5) 0.008(12) Uiso 1 1 d . . . . .

loop_
_atom_site_aniso_label
_atom_site_aniso_U_11
_atom_site_aniso_U_22
_atom_site_aniso_U_33
_atom_site_aniso_U_23
_atom_site_aniso_U_13
_atom_site_aniso_U_12
Co1 0.0171(3) 0.0171(3) 0.0141(5) 0.000 0.000 0.00855(15)
Co2 0.0151(4) 0.0151(4) 0.0137(7) 0.000 0.000 0.0075(2)
Br1 0.0241(3) 0.0241(3) 0.0222(4) 0.000 0.000 0.01204(14)
O1 0.0098(15) 0.0142(16) 0.0170(15) 0.0016(12) 0.0023(11) 0.0048(14)
C1 0.013(2) 0.009(2) 0.023(2) -0.0022(17) -0.0013(18) 0.0034(17)
C2 0.018(2) 0.016(2) 0.023(2) 0.0000(19) 0.0015(19) 0.0068(19)
C3 0.021(2) 0.024(3) 0.032(3) 0.000(2) -0.003(2) 0.014(2)
C4 0.027(3) 0.035(3) 0.035(3) 0.001(2) 0.003(2) 0.024(3)
C5 0.015(2) 0.024(3) 0.028(3) -0.002(2) 0.003(2) 0.006(2)
C6 0.017(2) 0.017(2) 0.021(2) -0.0026(18) 0.0004(18) 0.0069(19)
C7 0.019(2) 0.013(2) 0.017(2) -0.0025(18) 0.0026(17) 0.0037(19)
N1 0.017(2) 0.020(2) 0.031(2) 0.0053(17) 0.0100(19) 0.0081(17)
C8 0.030(3) 0.035(3) 0.028(3) 0.012(2) 0.010(2) 0.015(3)
C9 0.023(2) 0.017(2) 0.020(3) 0.006(2) 0.004(2) 0.007(2)
N2 0.019(2) 0.0167(19) 0.0164(19) 0.0021(15) 0.0015(16) 0.0091(16)
O2 0.031(7) 0.045(9) 0.052(8) 0.011(6) 0.010(6) 0.018(7)
C10 0.076(6) 0.076(6) 0.038(7) 0.000 0.000 0.038(3)

loop_
_atom_type_symbol
_atom_type_description
_atom_type_scat_dispersion_real
_atom_type_scat_dispersion_imag
_atom_type_scat_source
C C 0.0033 0.0016 'International Tables Vol C Tables 4.2.6.8 and 6.1.1.4'
H H 0.0000 0.0000 'International Tables Vol C Tables 4.2.6.8 and 6.1.1.4'
N N 0.0061 0.0033 'International Tables Vol C Tables 4.2.6.8 and 6.1.1.4'
O O 0.0106 0.0060 'International Tables Vol C Tables 4.2.6.8 and 6.1.1.4'
Br Br -0.2901 2.4595 'International Tables Vol C Tables 4.2.6.8 and 6.1.1.4'
Co Co 0.3494 0.9721 'International Tables Vol C Tables 4.2.6.8 and 6.1.1.4'

loop_
_geom_angle_atom_site_label_1
_geom_angle_atom_site_label_2
_geom_angle_atom_site_label_3
_geom_angle
_geom_angle_site_symmetry_1
_geom_angle_site_symmetry_3
N2 Co1 N2 93.41(17) 3_675 2_765
N2 Co1 N2 93.41(17) 3_675 .
N2 Co1 N2 93.41(17) 2_765 .
N2 Co1 O1 91.22(14) 3_675 .
N2 Co1 O1 171.82(15) 2_765 .
N2 Co1 O1 93.04(14) . .
N2 Co1 O1 171.82(15) 3_675 2_765
N2 Co1 O1 93.04(14) 2_765 2_765
N2 Co1 O1 91.22(15) . 2_765
O1 Co1 O1 81.80(14) . 2_765
N2 Co1 O1 93.04(15) 3_675 3_675
N2 Co1 O1 91.22(15) 2_765 3_675
N2 Co1 O1 171.82(16) . 3_675
O1 Co1 O1 81.80(14) . 3_675
O1 Co1 O1 81.80(14) 2_765 3_675
N2 Co1 Co2 122.81(12) 3_675 .
N2 Co1 Co2 122.81(12) 2_765 .
N2 Co1 Co2 122.81(12) . .
O1 Co1 Co2 49.12(9) . .
O1 Co1 Co2 49.11(9) 2_765 .
O1 Co1 Co2 49.11(9) 3_675 .
O1 Co2 O1 180.00(11) 20_566 2_765
O1 Co2 O1 73.83(13) 20_566 21_656
O1 Co2 O1 106.17(13) 2_765 21_656
O1 Co2 O1 106.17(13) 20_566 3_675
O1 Co2 O1 73.83(13) 2_765 3_675
O1 Co2 O1 180.00(11) 21_656 3_675
O1 Co2 O1 73.83(13) 20_566 19_776
O1 Co2 O1 106.17(13) 2_765 19_776
O1 Co2 O1 73.83(13) 21_656 19_776
O1 Co2 O1 106.17(13) 3_675 19_776
O1 Co2 O1 106.18(13) 20_566 .
O1 Co2 O1 73.82(13) 2_765 .
O1 Co2 O1 106.18(13) 21_656 .
O1 Co2 O1 73.82(13) 3_675 .
O1 Co2 O1 180.0 19_776 .
O1 Co2 Co1 43.91(8) 20_566 19_776
O1 Co2 Co1 136.09(8) 2_765 19_776
O1 Co2 Co1 43.91(9) 21_656 19_776
O1 Co2 Co1 136.09(9) 3_675 19_776
O1 Co2 Co1 43.91(8) 19_776 19_776
O1 Co2 Co1 136.09(8) . 19_776
O1 Co2 Co1 136.09(8) 20_566 .
O1 Co2 Co1 43.91(8) 2_765 .
O1 Co2 Co1 136.09(9) 21_656 .
O1 Co2 Co1 43.91(9) 3_675 .
O1 Co2 Co1 136.09(8) 19_776 .
O1 Co2 Co1 43.91(8) . .
Co1 Co2 Co1 180.0 19_776 .
C1 O1 Co1 126.8(3) . .
C1 O1 Co2 137.4(3) . .
Co1 O1 Co2 86.98(12) . .
O1 C1 C2 118.1(4) . .
O1 C1 C6 123.3(4) . .
C2 C1 C6 118.6(4) . .
C3 C2 C1 121.3(5) . .
C3 C2 H2 119.4 . .
C1 C2 H2 119.4 . .
C2 C3 C4 119.9(5) . .
C2 C3 H3 120.1 . .
C4 C3 H3 120.1 . .
C5 C4 C3 120.3(5) . .
C5 C4 H4 119.9 . .
C3 C4 H4 119.9 . .
C4 C5 C6 121.3(5) . .
C4 C5 H5 119.3 . .
C6 C5 H5 119.3 . .
C5 C6 C1 118.6(4) . .
C5 C6 C7 120.0(4) . .
C1 C6 C7 121.4(4) . .
N2 C7 N1 111.9(4) . .
N2 C7 C6 125.4(4) . .
N1 C7 C6 122.7(4) . .
C7 N1 C8 110.2(4) . .
C7 N1 H10C 124(4) . .
C8 N1 H10C 115(4) . .
N1 C8 C9 101.9(4) . .
N1 C8 H8 111.4 . .
C9 C8 H8 111.4 . .
N1 C8 H8A 111.4 . .
C9 C8 H8A 111.4 . .
H8 C8 H8A 109.2 . .
N2 C9 C8 103.9(4) . .
N2 C9 H9 111.0 . .
C8 C9 H9 111.0 . .
N2 C9 H9A 111.0 . .
C8 C9 H9A 111.0 . .
H9 C9 H9A 109.0 . .
C7 N2 C9 108.9(4) . .
C7 N2 Co1 126.3(3) . .
C9 N2 Co1 124.3(3) . .
C10 O2 H2A 109.5 . .
O2 C10 H10 109.5 . .
O2 C10 H10A 109.5 . .
H10 C10 H10A 109.5 . .
O2 C10 H10B 109.5 . .
H10 C10 H10B 109.5 . .
H10A C10 H10B 109.5 . .

loop_
_geom_bond_atom_site_label_1
_geom_bond_atom_site_label_2
_geom_bond_distance
_geom_bond_site_symmetry_2
Co1 N2 1.896(4) 3_675
Co1 N2 1.896(4) 2_765
Co1 N2 1.896(4) .
Co1 O1 1.910(3) .
Co1 O1 1.910(3) 2_765
Co1 O1 1.910(3) 3_675
Co1 Co2 2.7509(10) .
Co2 O1 2.083(3) 20_566
Co2 O1 2.083(3) 2_765
Co2 O1 2.083(3) 21_656
Co2 O1 2.083(3) 3_675
Co2 O1 2.083(3) 19_776
Co2 O1 2.083(3) .
Co2 Co1 2.7508(10) 19_776
O1 C1 1.328(5) .
C1 C2 1.394(6) .
C1 C6 1.420(6) .
C2 C3 1.382(7) .
C2 H2 0.9500 .
C3 C4 1.388(7) .
C3 H3 0.9500 .
C4 C5 1.361(7) .
C4 H4 0.9500 .
C5 C6 1.409(7) .
C5 H5 0.9500 .
C6 C7 1.448(7) .
C7 N2 1.315(6) .
C7 N1 1.350(6) .
N1 C8 1.455(7) .
N1 H10C 0.76(5) .
C8 C9 1.513(7) .
C8 H8 0.9900 .
C8 H8A 0.9900 .
C9 N2 1.486(6) .
C9 H9 0.9900 .
C9 H9A 0.9900 .
O2 C10 1.330(14) .
O2 H2A 0.8400 .
C10 H10 0.9800 .
C10 H10A 0.9800 .
C10 H10B 0.9800 .

loop_
_geom_hbond_atom_site_label_D
_geom_hbond_atom_site_label_H
_geom_hbond_atom_site_label_A
_geom_hbond_distance_DH
_geom_hbond_distance_HA
_geom_hbond_distance_DA
_geom_hbond_angle_DHA
N1 H10C Br1 0.76(5) 2.67(5) 3.346(4) 150(5)

loop_
_geom_torsion_atom_site_label_1
_geom_torsion_atom_site_label_2
_geom_torsion_atom_site_label_3
_geom_torsion_atom_site_label_4
_geom_torsion
_geom_torsion_site_symmetry_1
Co1 O1 C1 C2 160.3(3) .
Co2 O1 C1 C2 -64.0(6) .
Co1 O1 C1 C6 -18.8(6) .
Co2 O1 C1 C6 116.9(5) .
O1 C1 C2 C3 -177.8(4) .
C6 C1 C2 C3 1.3(7) .
C1 C2 C3 C4 -0.6(8) .
C2 C3 C4 C5 -0.8(8) .
C3 C4 C5 C6 1.4(8) .
C4 C5 C6 C1 -0.7(8) .
C4 C5 C6 C7 177.8(5) .
O1 C1 C6 C5 178.4(4) .
C2 C1 C6 C5 -0.7(7) .
O1 C1 C6 C7 -0.1(7) .
C2 C1 C6 C7 -179.2(4) .
C5 C6 C7 N2 -164.0(5) .
C1 C6 C7 N2 14.4(7) .
C5 C6 C7 N1 15.8(7) .
C1 C6 C7 N1 -165.7(4) .
N2 C7 N1 C8 11.7(6) .
C6 C7 N1 C8 -168.2(4) .
C7 N1 C8 C9 -17.4(5) .
N1 C8 C9 N2 16.3(5) .
N1 C7 N2 C9 -0.1(5) .
C6 C7 N2 C9 179.8(4) .
N1 C7 N2 Co1 171.8(3) .
C6 C7 N2 Co1 -8.4(7) .
C8 C9 N2 C7 -10.8(5) .
C8 C9 N2 Co1 177.2(3) .
N2 Co1 N2 C7 85.3(5) 3_675
N2 Co1 N2 C7 178.9(4) 2_765
O1 Co1 N2 C7 -6.1(4) .
O1 Co1 N2 C7 -87.9(4) 2_765
Co2 Co1 N2 C7 -47.9(4) .
N2 Co1 N2 C9 -104.1(3) 3_675
N2 Co1 N2 C9 -10.4(4) 2_765
O1 Co1 N2 C9 164.5(4) .
O1 Co1 N2 C9 82.7(4) 2_765
Co2 Co1 N2 C9 122.7(3) .
